data_4074880
loop_
_publ_author_name
'Ito, Shigekazu'
'Nishide, Katsunori'
'Yoshifuji, Masaaki'

_publ_section_title
;
 Structural and Coordination Properties of 3,3-Diphenyl-1-
 (2,4,6-tri-tert-butylphenyl)-2-(trimethylsilyl)-1,3-diphosphapropene
 Derivatives Showing Interesting Conformational Features
;
_journal_coden_ASTM ORGND7
_journal_issue 6
_journal_name_full Organometallics
_journal_page_first 1424
_journal_page_last 1430
_journal_paper_doi 10.1021/om050972l
_journal_volume 25
_journal_year 2006
_chemical_formula_moiety 'C39 H48 O5 P2 Si W '
_chemical_formula_sum 'C39 H48 O5 P2 Si W'
_chemical_formula_weight 870.69
_chemical_melting_point 241.0(10)
_space_group_IT_number 14
_symmetry_cell_setting monoclinic
_symmetry_Int_Tables_number 14
_symmetry_space_group_name_Hall '-P 2ybc'
_symmetry_space_group_name_H-M 'P 1 21/c 1'
_cell_angle_alpha 90
_cell_angle_beta 95.979(3)
_cell_angle_gamma 90
_cell_formula_units_Z 4
_cell_length_a 17.595(1)
_cell_length_b 10.7937(7)
_cell_length_c 21.0617(8)
_cell_measurement_reflns_used 15056
_cell_measurement_temperature 223
_cell_measurement_theta_max 25.5
_cell_measurement_theta_min 2.3
_cell_volume 3978.2(4)
_computing_cell_refinement PROCESS-AUTO
_computing_data_collection PROCESS-AUTO
_computing_data_reduction 'teXsan Ver. 1.10'
_computing_publication_material 'teXsan Ver. 1.10'
_computing_structure_refinement 'teXsan Ver. 1.10'
_computing_structure_solution SIR92
_diffrn_measured_fraction_theta_full 0.8911
_diffrn_measured_fraction_theta_max 0.8911
_diffrn_measurement_device_type 'Rigaku RAXIS-IV Imaging Plate'
_diffrn_measurement_method \w
_diffrn_radiation_type 'Mo K\a'
_diffrn_radiation_wavelength 0.7107
_diffrn_reflns_av_R_equivalents 0.063
_diffrn_reflns_limit_h_max 21
_diffrn_reflns_limit_h_min 0
_diffrn_reflns_limit_k_max 13
_diffrn_reflns_limit_k_min 0
_diffrn_reflns_limit_l_max 22
_diffrn_reflns_limit_l_min -23
_diffrn_reflns_number 23377
_diffrn_reflns_theta_full 25.51
_diffrn_reflns_theta_max 25.51
_exptl_absorpt_coefficient_mu 3.057
_exptl_absorpt_correction_type none
_exptl_crystal_colour yellow
_exptl_crystal_density_diffrn 1.454
_exptl_crystal_density_method 'not measured'
_exptl_crystal_description platelet
_exptl_crystal_size_max 0.100
_exptl_crystal_size_mid 0.100
_exptl_crystal_size_min 0.070
_refine_diff_density_max 1.43
_refine_diff_density_min -2.84
_refine_ls_extinction_method none
_refine_ls_goodness_of_fit_ref 1.079
_refine_ls_hydrogen_treatment noref
_refine_ls_number_parameters 431
_refine_ls_number_reflns 5631
_refine_ls_R_factor_gt 0.0512
_refine_ls_shift/su_max 0.0293
_refine_ls_structure_factor_coef Fsqd
_refine_ls_weighting_details 'w = 1/[\s^2^(Fo^2^) + (0.05000(Max(Fo^2^,0) + 2Fc^2^)/3)^2^]'
_refine_ls_weighting_scheme calc
_refine_ls_wR_factor_ref 0.1056
_reflns_number_gt 4605
_reflns_number_total 6602
_reflns_threshold_expression F^2^>2.0\s(F^2^)
_cod_data_source_file om050972lsi20051111_115814.cif
_cod_data_source_block 6
_cod_depositor_comments
;
The following automatic conversions were performed:

'_chemical_melting_point' value '240-242' was changed to '241.0(10)'
- the average value was taken and precision was estimated.

Automatic conversion script
Id: cif_fix_values 1715 2011-07-08 13:25:40Z adriana 
;
_cod_original_cell_volume 3978.1(4)
_cod_original_formula_sum 'C39 H48 O5 P2 Si W '
_cod_database_code 4074880

loop_
_symmetry_equiv_pos_as_xyz
x,y,z
-x,1/2+y,1/2-z
-x,-y,-z
x,1/2-y,1/2+z

loop_
_atom_site_label
_atom_site_type_symbol
_atom_site_fract_x
_atom_site_fract_y
_atom_site_fract_z
_atom_site_U_iso_or_equiv
_atom_site_adp_type
_atom_site_occupancy
_atom_site_calc_flag
_atom_site_refinement_flags
W W 0.66448(2) 0.09026(3) 0.30750(2) 0.03081(9) Uani 1.00 d .
P(1) P 0.7921(1) 0.1606(2) 0.45896(9) 0.0231(6) Uani 1.00 d .
P(2) P 0.6525(1) 0.2550(2) 0.39580(9) 0.0250(6) Uani 1.00 d .
Si Si 0.7315(1) 0.4227(2) 0.5154(1) 0.0310(6) Uani 1.00 d .
O(1) O 0.8296(4) 0.1835(8) 0.2791(3) 0.067(3) Uani 1.00 d .
O(2) O 0.7247(4) -0.1303(6) 0.4002(3) 0.054(2) Uani 1.00 d .
O(3) O 0.4961(5) -0.0068(9) 0.3194(4) 0.088(3) Uani 1.00 d .
O(4) O 0.5921(4) 0.2706(7) 0.1981(3) 0.061(2) Uani 1.00 d .
O(5) O 0.6756(6) -0.1084(7) 0.2000(4) 0.090(3) Uani 1.00 d .
C(1) C 0.7289(4) 0.2775(8) 0.4624(3) 0.025(2) Uani 1.00 d .
C(2) C 0.7714(6) 0.1510(9) 0.2921(4) 0.042(3) Uani 1.00 d .
C(3) C 0.7050(5) -0.0468(9) 0.3702(4) 0.040(3) Uani 1.00 d .
C(4) C 0.5564(6) 0.030(1) 0.3173(5) 0.055(4) Uani 1.00 d .
C(5) C 0.6182(5) 0.2117(9) 0.2400(5) 0.045(3) Uani 1.00 d .
C(6) C 0.6721(7) -0.034(1) 0.2390(5) 0.060(4) Uani 1.00 d .
C(7) C 0.6374(5) 0.4445(9) 0.5483(4) 0.046(3) Uani 1.00 d .
C(8) C 0.7542(5) 0.5629(8) 0.4682(5) 0.046(3) Uani 1.00 d .
C(9) C 0.8061(5) 0.4204(9) 0.5851(4) 0.046(3) Uani 1.00 d .
C(10) C 0.6367(4) 0.4118(8) 0.3615(4) 0.030(2) Uani 1.00 d .
C(11) C 0.6843(4) 0.4514(8) 0.3174(4) 0.032(3) Uani 1.00 d .
C(12) C 0.6756(6) 0.5697(9) 0.2920(4) 0.046(3) Uani 1.00 d .
C(13) C 0.6180(6) 0.6490(10) 0.3086(5) 0.052(3) Uani 1.00 d .
C(14) C 0.5704(6) 0.6079(9) 0.3513(5) 0.049(3) Uani 1.00 d .
C(15) C 0.5790(5) 0.4902(8) 0.3780(4) 0.035(3) Uani 1.00 d .
C(16) C 0.5664(4) 0.2247(7) 0.4355(4) 0.027(2) Uani 1.00 d .
C(17) C 0.4948(5) 0.2436(9) 0.4025(4) 0.043(3) Uani 1.00 d .
C(18) C 0.4295(5) 0.2192(10) 0.4315(5) 0.053(3) Uani 1.00 d .
C(19) C 0.4341(6) 0.176(1) 0.4926(5) 0.055(4) Uani 1.00 d .
C(20) C 0.5049(6) 0.1521(10) 0.5249(5) 0.048(3) Uani 1.00 d .
C(21) C 0.5707(5) 0.1767(9) 0.4955(4) 0.038(3) Uani 1.00 d .
C(22) C 0.8702(4) 0.1697(7) 0.5252(3) 0.024(2) Uani 1.00 d .
C(23) C 0.8621(4) 0.1169(7) 0.5861(4) 0.026(2) Uani 1.00 d .
C(24) C 0.9184(4) 0.1410(8) 0.6362(4) 0.030(2) Uani 1.00 d .
C(25) C 0.9844(5) 0.2072(7) 0.6285(4) 0.029(2) Uani 1.00 d .
C(26) C 0.9948(4) 0.2439(8) 0.5664(4) 0.030(2) Uani 1.00 d .
C(27) C 0.9412(4) 0.2235(7) 0.5146(3) 0.022(2) Uani 1.00 d .
C(28) C 0.7953(4) 0.0320(8) 0.6025(4) 0.032(2) Uani 1.00 d .
C(29) C 0.7615(5) -0.0456(9) 0.5467(4) 0.043(3) Uani 1.00 d .
C(30) C 0.7320(5) 0.1116(10) 0.6278(4) 0.046(3) Uani 1.00 d .
C(31) C 0.8230(5) -0.0599(9) 0.6559(4) 0.050(3) Uani 1.00 d .
C(32) C 0.9644(4) 0.2531(8) 0.4466(4) 0.031(2) Uani 1.00 d .
C(33) C 1.0465(5) 0.302(1) 0.4494(4) 0.053(3) Uani 1.00 d .
C(34) C 0.9605(5) 0.1330(9) 0.4083(4) 0.041(3) Uani 1.00 d .
C(35) C 0.9148(5) 0.3551(9) 0.4122(4) 0.037(3) Uani 1.00 d .
C(36) C 1.0435(5) 0.2424(9) 0.6850(4) 0.041(3) Uani 1.00 d .
C(37) C 1.014(1) 0.370(2) 0.7093(10) 0.059(6) Uiso 0.54 d P
C(37B) C 1.016(2) 0.224(3) 0.750(1) 0.072(8) Uiso 0.46 d P
C(38) C 1.041(1) 0.154(2) 0.741(1) 0.064(6) Uiso 0.54 d P
C(38B) C 1.099(2) 0.117(3) 0.695(2) 0.100(9) Uiso 0.46 d P
C(39) C 1.125(1) 0.220(3) 0.667(1) 0.082(7) Uiso 0.54 d P
C(39B) C 1.110(1) 0.320(2) 0.668(1) 0.058(7) Uiso 0.46 d P
H(1) H 0.6289 0.3804 0.5774 0.0539 Uiso 1.00 calc .
H(2) H 0.5972 0.4474 0.5151 0.0539 Uiso 1.00 calc .
H(3) H 0.6381 0.5227 0.5714 0.0539 Uiso 1.00 calc .
H(4) H 0.7188 0.5693 0.4311 0.0549 Uiso 1.00 calc .
H(5) H 0.7517 0.6352 0.4934 0.0549 Uiso 1.00 calc .
H(6) H 0.8047 0.5553 0.4554 0.0549 Uiso 1.00 calc .
H(7) H 0.8032 0.4951 0.6101 0.0530 Uiso 1.00 calc .
H(8) H 0.8559 0.4157 0.5716 0.0530 Uiso 1.00 calc .
H(9) H 0.7987 0.3516 0.6124 0.0530 Uiso 1.00 calc .
H(10) H 0.7243 0.3970 0.3044 0.0383 Uiso 1.00 calc .
H(11) H 0.7107 0.5974 0.2624 0.0542 Uiso 1.00 calc .
H(12) H 0.6128 0.7324 0.2907 0.0619 Uiso 1.00 calc .
H(13) H 0.5282 0.6602 0.3611 0.0576 Uiso 1.00 calc .
H(14) H 0.5458 0.4641 0.4098 0.0415 Uiso 1.00 calc .
H(15) H 0.4906 0.2738 0.3583 0.0532 Uiso 1.00 calc .
H(16) H 0.3795 0.2300 0.4075 0.0616 Uiso 1.00 calc .
H(17) H 0.3876 0.1623 0.5135 0.0665 Uiso 1.00 calc .
H(18) H 0.5080 0.1192 0.5683 0.0604 Uiso 1.00 calc .
H(19) H 0.6211 0.1586 0.5173 0.0460 Uiso 1.00 calc .
H(20) H 0.9105 0.1103 0.6781 0.0365 Uiso 1.00 calc .
H(21) H 1.0420 0.2857 0.5588 0.0355 Uiso 1.00 calc .
H(22) H 0.8005 -0.0990 0.5323 0.0500 Uiso 1.00 calc .
H(23) H 0.7435 0.0065 0.5113 0.0500 Uiso 1.00 calc .
H(24) H 0.7209 -0.0952 0.5578 0.0500 Uiso 1.00 calc .
H(25) H 0.7119 0.1717 0.5967 0.0548 Uiso 1.00 calc .
H(26) H 0.6906 0.0626 0.6393 0.0548 Uiso 1.00 calc .
H(27) H 0.7525 0.1574 0.6653 0.0548 Uiso 1.00 calc .
H(28) H 0.7815 -0.1092 0.6679 0.0608 Uiso 1.00 calc .
H(29) H 0.8445 -0.0157 0.6930 0.0608 Uiso 1.00 calc .
H(30) H 0.8611 -0.1142 0.6426 0.0608 Uiso 1.00 calc .
H(31) H 1.0512 0.3789 0.4740 0.0666 Uiso 1.00 calc .
H(32) H 1.0819 0.2447 0.4702 0.0666 Uiso 1.00 calc .
H(33) H 1.0605 0.3197 0.4081 0.0666 Uiso 1.00 calc .
H(34) H 0.9941 0.0711 0.4292 0.0529 Uiso 1.00 calc .
H(35) H 0.9737 0.1447 0.3665 0.0529 Uiso 1.00 calc .
H(36) H 0.9093 0.0982 0.4055 0.0529 Uiso 1.00 calc .
H(37) H 0.9292 0.3714 0.3716 0.0426 Uiso 1.00 calc .
H(38) H 0.8618 0.3322 0.4092 0.0426 Uiso 1.00 calc .
H(39) H 0.9198 0.4311 0.4373 0.0426 Uiso 1.00 calc .

loop_
_atom_site_aniso_label
_atom_site_aniso_U_11
_atom_site_aniso_U_22
_atom_site_aniso_U_33
_atom_site_aniso_U_12
_atom_site_aniso_U_13
_atom_site_aniso_U_23
W 0.0405(2) 0.0264(2) 0.0236(2) -0.0062(2) -0.0057(1) 0.0013(2)
P(1) 0.021(1) 0.027(1) 0.020(1) 0.0003(9) -0.0018(8) -0.0006(8)
P(2) 0.021(1) 0.025(1) 0.028(1) -0.0026(9) -0.0022(8) 0.0035(8)
Si 0.032(1) 0.027(1) 0.033(1) 0.004(1) -0.0027(9) -0.004(1)
O(1) 0.041(4) 0.108(7) 0.053(5) -0.008(5) 0.007(3) 0.009(4)
O(2) 0.095(6) 0.027(4) 0.038(4) 0.009(4) -0.009(3) 0.006(3)
O(3) 0.079(6) 0.106(8) 0.075(6) -0.058(6) -0.013(4) 0.011(5)
O(4) 0.064(5) 0.055(5) 0.058(5) -0.004(4) -0.027(4) 0.027(4)
O(5) 0.186(10) 0.050(6) 0.032(5) -0.014(6) 0.010(5) -0.017(4)
C(1) 0.024(4) 0.027(5) 0.022(4) -0.002(4) -0.004(3) 0.003(3)
C(2) 0.052(6) 0.058(7) 0.016(5) 0.001(5) -0.004(4) -0.008(4)
C(3) 0.055(6) 0.038(6) 0.025(5) -0.002(5) -0.003(4) -0.011(4)
C(4) 0.065(8) 0.057(7) 0.042(7) -0.023(6) -0.005(5) 0.007(5)
C(5) 0.039(6) 0.046(6) 0.047(6) -0.016(5) -0.008(4) -0.003(5)
C(6) 0.099(9) 0.043(6) 0.035(7) -0.016(6) -0.006(5) 0.006(5)
C(7) 0.053(6) 0.042(6) 0.043(6) 0.010(5) 0.006(4) -0.011(4)
C(8) 0.049(6) 0.027(6) 0.058(6) -0.007(4) -0.011(4) -0.002(4)
C(9) 0.058(6) 0.033(5) 0.043(6) -0.004(5) -0.008(4) -0.018(5)
C(10) 0.027(4) 0.029(4) 0.031(5) -0.002(4) -0.009(3) 0.001(4)
C(11) 0.020(5) 0.025(5) 0.052(6) -0.005(3) 0.012(4) -0.001(4)
C(12) 0.073(7) 0.040(6) 0.025(6) -0.018(5) 0.006(4) 0.003(4)
C(13) 0.065(7) 0.040(6) 0.045(7) -0.001(6) -0.017(5) 0.010(5)
C(14) 0.050(6) 0.038(6) 0.057(7) 0.007(5) -0.008(5) 0.009(5)
C(15) 0.025(5) 0.037(6) 0.041(5) 0.001(4) 0.000(4) 0.006(4)
C(16) 0.022(4) 0.025(5) 0.032(5) -0.002(4) 0.000(3) 0.004(3)
C(17) 0.023(5) 0.053(6) 0.050(6) -0.010(5) -0.007(4) 0.015(5)
C(18) 0.024(5) 0.055(7) 0.076(8) -0.008(5) -0.006(4) 0.019(6)
C(19) 0.038(6) 0.060(8) 0.071(8) -0.016(6) 0.018(5) -0.006(6)
C(20) 0.050(6) 0.053(7) 0.044(6) -0.012(5) 0.020(5) 0.012(5)
C(21) 0.032(5) 0.040(6) 0.039(6) -0.005(4) -0.003(4) 0.003(4)
C(22) 0.018(4) 0.031(5) 0.023(4) 0.005(4) 0.001(3) -0.003(3)
C(23) 0.026(4) 0.021(5) 0.032(5) -0.001(3) 0.000(3) 0.004(3)
C(24) 0.029(5) 0.038(5) 0.024(5) 0.000(4) -0.001(3) 0.003(3)
C(25) 0.032(5) 0.025(5) 0.028(5) -0.003(4) -0.001(3) -0.002(3)
C(26) 0.030(5) 0.030(5) 0.032(5) -0.006(4) 0.004(3) -0.007(4)
C(27) 0.019(4) 0.028(5) 0.022(4) -0.004(3) 0.007(3) -0.003(3)
C(28) 0.022(4) 0.043(5) 0.030(5) -0.004(4) 0.003(3) 0.008(4)
C(29) 0.042(5) 0.049(6) 0.036(6) -0.019(5) -0.007(4) 0.011(4)
C(30) 0.033(5) 0.061(7) 0.045(6) -0.002(5) 0.008(4) 0.005(5)
C(31) 0.046(6) 0.060(8) 0.041(6) -0.007(5) -0.005(4) 0.027(5)
C(32) 0.021(4) 0.040(6) 0.034(5) -0.003(4) 0.005(3) -0.003(4)
C(33) 0.035(6) 0.087(9) 0.038(6) -0.018(6) 0.006(4) 0.002(5)
C(34) 0.044(6) 0.050(6) 0.032(6) 0.006(5) 0.019(4) -0.005(4)
C(35) 0.036(5) 0.054(6) 0.022(5) -0.010(5) 0.011(3) 0.008(4)
C(36) 0.035(5) 0.060(7) 0.025(5) -0.007(5) -0.008(3) -0.005(4)

loop_
_atom_type_symbol
_atom_type_description
_atom_type_scat_dispersion_real
_atom_type_scat_dispersion_imag
_atom_type_scat_source
C C 0.003 0.002
;International Tables for Crystallography
(1992, Vol. C, Tables 4.2.6.8 and 6.1.1.1)
;
H H 0.000 0.000
;International Tables for Crystallography
(1992, Vol. C, Table 6.1.1.2)
;
O O 0.011 0.006
;International Tables for Crystallography
(1992, Vol. C, Tables 4.2.6.8 and 6.1.1.1)
;
P P 0.102 0.094
;International Tables for Crystallography
(1992, Vol. C, Tables 4.2.6.8 and 6.1.1.1)
;
Si Si 0.082 0.070
;International Tables for Crystallography
(1992, Vol. C, Tables 4.2.6.8 and 6.1.1.1)
;
W W -0.849 6.872
;International Tables for Crystallography
(1992, Vol. C, Tables 4.2.6.8 and 6.1.1.1)
;

loop_
_geom_angle_atom_site_label_1
_geom_angle_atom_site_label_2
_geom_angle_atom_site_label_3
_geom_angle
_geom_angle_site_symmetry_2
_geom_angle_site_symmetry_3
_geom_angle_publ_flag
P(2) W C(2) 92.2(3) 1_555 1_555 yes
P(2) W C(3) 94.7(2) 1_555 1_555 yes
P(2) W C(4) 90.1(3) 1_555 1_555 yes
P(2) W C(5) 90.1(3) 1_555 1_555 yes
P(2) W C(6) 178.9(3) 1_555 1_555 yes
C(2) W C(3) 94.0(4) 1_555 1_555 yes
C(2) W C(4) 176.7(3) 1_555 1_555 yes
C(2) W C(5) 89.4(4) 1_555 1_555 yes
C(2) W C(6) 88.2(4) 1_555 1_555 yes
C(3) W C(4) 88.2(4) 1_555 1_555 yes
C(3) W C(5) 174.0(3) 1_555 1_555 yes
C(3) W C(6) 86.3(4) 1_555 1_555 yes
C(4) W C(5) 88.2(4) 1_555 1_555 yes
C(4) W C(6) 89.5(5) 1_555 1_555 yes
C(5) W C(6) 88.8(4) 1_555 1_555 yes
C(1) P(1) C(22) 111.6(4) 1_555 1_555 yes
W P(2) C(1) 121.7(3) 1_555 1_555 yes
W P(2) C(10) 111.6(3) 1_555 1_555 yes
W P(2) C(16) 109.6(3) 1_555 1_555 yes
C(1) P(2) C(10) 104.1(3) 1_555 1_555 yes
C(1) P(2) C(16) 104.3(3) 1_555 1_555 yes
C(10) P(2) C(16) 104.0(4) 1_555 1_555 yes
C(1) Si C(7) 110.4(4) 1_555 1_555 yes
C(1) Si C(8) 110.1(4) 1_555 1_555 yes
C(1) Si C(9) 114.8(4) 1_555 1_555 yes
C(7) Si C(8) 109.8(4) 1_555 1_555 yes
C(7) Si C(9) 106.7(4) 1_555 1_555 yes
C(8) Si C(9) 104.9(4) 1_555 1_555 yes
P(1) C(1) P(2) 107.3(4) 1_555 1_555 yes
P(1) C(1) Si 131.2(4) 1_555 1_555 yes
P(2) C(1) Si 121.2(4) 1_555 1_555 yes
W C(2) O(1) 175.3(7) 1_555 1_555 yes
W C(3) O(2) 173.3(7) 1_555 1_555 yes
W C(4) O(3) 176.2(9) 1_555 1_555 yes
W C(5) O(4) 173.4(9) 1_555 1_555 yes
W C(6) O(5) 178.3(9) 1_555 1_555 yes
P(2) C(10) C(11) 117.9(6) 1_555 1_555 yes
P(2) C(10) C(15) 122.9(6) 1_555 1_555 yes
C(11) C(10) C(15) 119.2(8) 1_555 1_555 yes
C(10) C(11) C(12) 119.6(8) 1_555 1_555 yes
C(11) C(12) C(13) 121.4(9) 1_555 1_555 yes
C(12) C(13) C(14) 118.4(9) 1_555 1_555 yes
C(13) C(14) C(15) 121.0(9) 1_555 1_555 yes
C(10) C(15) C(14) 120.4(8) 1_555 1_555 yes
P(2) C(16) C(17) 119.7(6) 1_555 1_555 yes
P(2) C(16) C(21) 121.5(6) 1_555 1_555 yes
C(17) C(16) C(21) 118.7(8) 1_555 1_555 yes
C(16) C(17) C(18) 120.2(8) 1_555 1_555 yes
C(17) C(18) C(19) 120.8(8) 1_555 1_555 yes
C(18) C(19) C(20) 119.5(9) 1_555 1_555 yes
C(19) C(20) C(21) 119.6(9) 1_555 1_555 yes
C(16) C(21) C(20) 121.1(8) 1_555 1_555 yes
P(1) C(22) C(23) 121.3(6) 1_555 1_555 yes
P(1) C(22) C(27) 120.1(5) 1_555 1_555 yes
C(23) C(22) C(27) 118.5(6) 1_555 1_555 yes
C(22) C(23) C(24) 118.5(7) 1_555 1_555 yes
C(22) C(23) C(28) 125.7(6) 1_555 1_555 yes
C(24) C(23) C(28) 115.7(7) 1_555 1_555 yes
C(23) C(24) C(25) 123.0(7) 1_555 1_555 yes
C(24) C(25) C(26) 116.6(7) 1_555 1_555 yes
C(24) C(25) C(36) 122.9(7) 1_555 1_555 yes
C(26) C(25) C(36) 120.5(7) 1_555 1_555 yes
C(25) C(26) C(27) 123.2(7) 1_555 1_555 yes
C(22) C(27) C(26) 118.8(7) 1_555 1_555 yes
C(22) C(27) C(32) 123.1(6) 1_555 1_555 yes
C(26) C(27) C(32) 117.9(6) 1_555 1_555 yes
C(23) C(28) C(29) 113.4(6) 1_555 1_555 yes
C(23) C(28) C(30) 109.7(7) 1_555 1_555 yes
C(23) C(28) C(31) 110.6(6) 1_555 1_555 yes
C(29) C(28) C(30) 109.6(7) 1_555 1_555 yes
C(29) C(28) C(31) 106.2(8) 1_555 1_555 yes
C(30) C(28) C(31) 107.0(7) 1_555 1_555 yes
C(27) C(32) C(33) 111.7(6) 1_555 1_555 yes
C(27) C(32) C(34) 108.0(7) 1_555 1_555 yes
C(27) C(32) C(35) 112.9(7) 1_555 1_555 yes
C(33) C(32) C(34) 107.5(7) 1_555 1_555 yes
C(33) C(32) C(35) 105.1(7) 1_555 1_555 yes
C(34) C(32) C(35) 111.6(7) 1_555 1_555 yes
C(25) C(36) C(37) 104.1(10) 1_555 1_555 yes
C(25) C(36) C(37B) 114(1) 1_555 1_555 yes
C(25) C(36) C(38) 111(1) 1_555 1_555 yes
C(25) C(36) C(38B) 103(1) 1_555 1_555 yes
C(25) C(36) C(39) 110(1) 1_555 1_555 yes
C(25) C(36) C(39B) 115(1) 1_555 1_555 yes
C(37) C(36) C(37B) 70(1) 1_555 1_555 yes
C(37) C(36) C(38) 104(1) 1_555 1_555 yes
C(37) C(36) C(38B) 151(1) 1_555 1_555 yes
C(37) C(36) C(39) 124(1) 1_555 1_555 yes
C(37) C(36) C(39B) 83(1) 1_555 1_555 yes
C(37B) C(36) C(38) 34(1) 1_555 1_555 yes
C(37B) C(36) C(38B) 91(1) 1_555 1_555 yes
C(37B) C(36) C(39) 126(1) 1_555 1_555 yes
C(37B) C(36) C(39B) 128(1) 1_555 1_555 yes
C(38) C(36) C(38B) 57(1) 1_555 1_555 yes
C(38) C(36) C(39) 101(1) 1_555 1_555 yes
C(38) C(36) C(39B) 128(1) 1_555 1_555 yes
C(38B) C(36) C(39) 49(1) 1_555 1_555 yes
C(38B) C(36) C(39B) 91(1) 1_555 1_555 yes
C(39) C(36) C(39B) 42(1) 1_555 1_555 yes
C(36) C(37) C(37B) 52(1) 1_555 1_555 yes
C(36) C(37B) C(37) 56(1) 1_555 1_555 yes
C(36) C(37B) C(38) 72(2) 1_555 1_555 yes
C(37) C(37B) C(38) 128(3) 1_555 1_555 yes
C(36) C(38) C(37B) 72(2) 1_555 1_555 yes
C(36) C(38) C(38B) 66(1) 1_555 1_555 yes
C(37B) C(38) C(38B) 136(3) 1_555 1_555 yes
C(36) C(38B) C(38) 56(1) 1_555 1_555 yes
C(36) C(38B) C(39) 59(1) 1_555 1_555 yes
C(38) C(38B) C(39) 109(2) 1_555 1_555 yes
C(36) C(39) C(38B) 70(1) 1_555 1_555 yes
C(36) C(39) C(39B) 67(2) 1_555 1_555 yes
C(38B) C(39) C(39B) 135(3) 1_555 1_555 yes
C(36) C(39B) C(39) 69(2) 1_555 1_555 yes

loop_
_geom_bond_atom_site_label_1
_geom_bond_atom_site_label_2
_geom_bond_distance
_geom_bond_publ_flag
W P(2) 2.598(2) yes
W C(2) 2.05(1) yes
W C(3) 2.061(10) yes
W C(4) 2.04(1) yes
W C(5) 2.040(10) yes
W C(6) 1.98(1) yes
P(1) C(1) 1.688(8) yes
P(1) C(22) 1.856(7) yes
P(2) C(1) 1.854(7) yes
P(2) C(10) 1.850(9) yes
P(2) C(16) 1.835(8) yes
Si C(1) 1.922(8) yes
Si C(7) 1.875(9) yes
Si C(8) 1.876(10) yes
Si C(9) 1.865(9) yes
O(1) C(2) 1.14(1) yes
O(2) C(3) 1.13(1) yes
O(3) C(4) 1.14(1) yes
O(4) C(5) 1.14(1) yes
O(5) C(6) 1.16(1) yes
C(10) C(11) 1.38(1) yes
C(10) C(15) 1.39(1) yes
C(11) C(12) 1.39(1) yes
C(12) C(13) 1.40(1) yes
C(13) C(14) 1.37(1) yes
C(14) C(15) 1.39(1) yes
C(16) C(17) 1.39(1) yes
C(16) C(21) 1.36(1) yes
C(17) C(18) 1.38(1) yes
C(18) C(19) 1.36(1) yes
C(19) C(20) 1.38(1) yes
C(20) C(21) 1.39(1) yes
C(22) C(23) 1.42(1) yes
C(22) C(27) 1.416(10) yes
C(23) C(24) 1.39(1) yes
C(23) C(28) 1.56(1) yes
C(24) C(25) 1.39(1) yes
C(25) C(26) 1.40(1) yes
C(25) C(36) 1.54(1) yes
C(26) C(27) 1.383(10) yes
C(27) C(32) 1.56(1) yes
C(28) C(29) 1.51(1) yes
C(28) C(30) 1.54(1) yes
C(28) C(31) 1.54(1) yes
C(32) C(33) 1.53(1) yes
C(32) C(34) 1.52(1) yes
C(32) C(35) 1.54(1) yes
C(36) C(37) 1.58(2) yes
C(36) C(37B) 1.51(3) yes
C(36) C(38) 1.52(2) yes
C(36) C(38B) 1.66(3) yes
C(36) C(39) 1.53(3) yes
C(36) C(39B) 1.52(3) yes
C(37) C(37B) 1.79(3) yes
C(37B) C(38) 0.90(3) yes
C(38) C(38B) 1.53(4) yes
C(38B) C(39) 1.35(4) yes
C(39) C(39B) 1.11(3) yes

loop_
_geom_torsion_atom_site_label_1
_geom_torsion_atom_site_label_2
_geom_torsion_atom_site_label_3
_geom_torsion_atom_site_label_4
_geom_torsion
_geom_torsion_site_symmetry_1
_geom_torsion_site_symmetry_2
_geom_torsion_site_symmetry_3
_geom_torsion_site_symmetry_4
_geom_torsion_publ_flag
W P(2) C(1) P(1) -9.3(5) 1_555 1_555 1_555 1_555 yes
W P(2) C(1) Si 165.0(3) 1_555 1_555 1_555 1_555 yes
W P(2) C(10) C(11) -48.8(7) 1_555 1_555 1_555 1_555 yes
W P(2) C(10) C(15) 130.7(6) 1_555 1_555 1_555 1_555 yes
W P(2) C(16) C(17) -69.5(8) 1_555 1_555 1_555 1_555 yes
W P(2) C(16) C(21) 106.5(7) 1_555 1_555 1_555 1_555 yes
P(1) C(1) P(2) C(10) -136.2(4) 1_555 1_555 1_555 1_555 yes
P(1) C(1) P(2) C(16) 115.0(4) 1_555 1_555 1_555 1_555 yes
P(1) C(1) Si C(7) -134.1(6) 1_555 1_555 1_555 1_555 yes
P(1) C(1) Si C(8) 104.5(6) 1_555 1_555 1_555 1_555 yes
P(1) C(1) Si C(9) -13.5(7) 1_555 1_555 1_555 1_555 yes
P(1) C(22) C(23) C(24) -171.5(6) 1_555 1_555 1_555 1_555 yes
P(1) C(22) C(23) C(28) 9(1) 1_555 1_555 1_555 1_555 yes
P(1) C(22) C(27) C(26) 171.6(6) 1_555 1_555 1_555 1_555 yes
P(1) C(22) C(27) C(32) -12(1) 1_555 1_555 1_555 1_555 yes
P(2) W C(2) O(1) -141(11) 1_555 1_555 1_555 1_555 yes
P(2) W C(3) O(2) 157(7) 1_555 1_555 1_555 1_555 yes
P(2) W C(4) O(3) 159(15) 1_555 1_555 1_555 1_555 yes
P(2) W C(5) O(4) -172(7) 1_555 1_555 1_555 1_555 yes
P(2) W C(6) O(5) -108(32) 1_555 1_555 1_555 1_555 yes
P(2) C(1) P(1) C(22) -178.2(4) 1_555 1_555 1_555 1_555 yes
P(2) C(1) Si C(7) 53.0(6) 1_555 1_555 1_555 1_555 yes
P(2) C(1) Si C(8) -68.4(6) 1_555 1_555 1_555 1_555 yes
P(2) C(1) Si C(9) 173.6(5) 1_555 1_555 1_555 1_555 yes
P(2) C(10) C(11) C(12) -178.2(7) 1_555 1_555 1_555 1_555 yes
P(2) C(10) C(15) C(14) 179.1(7) 1_555 1_555 1_555 1_555 yes
P(2) C(16) C(17) C(18) 178.9(8) 1_555 1_555 1_555 1_555 yes
P(2) C(16) C(21) C(20) -179.0(8) 1_555 1_555 1_555 1_555 yes
Si C(1) P(1) C(22) 8.2(7) 1_555 1_555 1_555 1_555 yes
Si C(1) P(2) C(10) 38.2(5) 1_555 1_555 1_555 1_555 yes
Si C(1) P(2) C(16) -70.6(5) 1_555 1_555 1_555 1_555 yes
O(1) C(2) W C(3) 124(11) 1_555 1_555 1_555 1_555 yes
O(1) C(2) W C(4) -7(16) 1_555 1_555 1_555 1_555 yes
O(1) C(2) W C(5) -50(11) 1_555 1_555 1_555 1_555 yes
O(1) C(2) W C(6) 37(11) 1_555 1_555 1_555 1_555 yes
O(2) C(3) W C(2) -110(7) 1_555 1_555 1_555 1_555 yes
O(2) C(3) W C(4) 67(7) 1_555 1_555 1_555 1_555 yes
O(2) C(3) W C(5) 14(10) 1_555 1_555 1_555 1_555 yes
O(2) C(3) W C(6) -22(7) 1_555 1_555 1_555 1_555 yes
O(3) C(4) W C(2) 26(20) 1_555 1_555 1_555 1_555 yes
O(3) C(4) W C(3) -105(15) 1_555 1_555 1_555 1_555 yes
O(3) C(4) W C(5) 69(15) 1_555 1_555 1_555 1_555 yes
O(3) C(4) W C(6) -19(15) 1_555 1_555 1_555 1_555 yes
O(4) C(5) W C(2) 95(7) 1_555 1_555 1_555 1_555 yes
O(4) C(5) W C(3) -29(9) 1_555 1_555 1_555 1_555 yes
O(4) C(5) W C(4) -82(7) 1_555 1_555 1_555 1_555 yes
O(4) C(5) W C(6) 7(7) 1_555 1_555 1_555 1_555 yes
O(5) C(6) W C(2) 139(35) 1_555 1_555 1_555 1_555 yes
O(5) C(6) W C(3) 45(35) 1_555 1_555 1_555 1_555 yes
O(5) C(6) W C(4) -42(35) 1_555 1_555 1_555 1_555 yes
O(5) C(6) W C(5) -130(35) 1_555 1_555 1_555 1_555 yes
C(1) P(1) C(22) C(23) 85.8(7) 1_555 1_555 1_555 1_555 yes
C(1) P(1) C(22) C(27) -98.0(7) 1_555 1_555 1_555 1_555 yes
C(1) P(2) W C(2) -50.0(4) 1_555 1_555 1_555 1_555 yes
C(1) P(2) W C(3) 44.2(4) 1_555 1_555 1_555 1_555 yes
C(1) P(2) W C(4) 132.4(4) 1_555 1_555 1_555 1_555 yes
C(1) P(2) W C(5) -139.5(4) 1_555 1_555 1_555 1_555 yes
C(1) P(2) W C(6) -161(16) 1_555 1_555 1_555 1_555 yes
C(1) P(2) C(10) C(11) 84.1(7) 1_555 1_555 1_555 1_555 yes
C(1) P(2) C(10) C(15) -96.4(7) 1_555 1_555 1_555 1_555 yes
C(1) P(2) C(16) C(17) 158.8(7) 1_555 1_555 1_555 1_555 yes
C(1) P(2) C(16) C(21) -25.2(8) 1_555 1_555 1_555 1_555 yes
C(2) W P(2) C(10) 73.4(4) 1_555 1_555 1_555 1_555 yes
C(2) W P(2) C(16) -171.9(4) 1_555 1_555 1_555 1_555 yes
C(3) W P(2) C(10) 167.6(4) 1_555 1_555 1_555 1_555 yes
C(3) W P(2) C(16) -77.7(4) 1_555 1_555 1_555 1_555 yes
C(4) W P(2) C(10) -104.2(4) 1_555 1_555 1_555 1_555 yes
C(4) W P(2) C(16) 10.5(4) 1_555 1_555 1_555 1_555 yes
C(5) W P(2) C(10) -16.0(4) 1_555 1_555 1_555 1_555 yes
C(5) W P(2) C(16) 98.7(4) 1_555 1_555 1_555 1_555 yes
C(6) W P(2) C(10) -37(16) 1_555 1_555 1_555 1_555 yes
C(6) W P(2) C(16) 76(16) 1_555 1_555 1_555 1_555 yes
C(10) P(2) C(16) C(17) 50.0(8) 1_555 1_555 1_555 1_555 yes
C(10) P(2) C(16) C(21) -134.1(7) 1_555 1_555 1_555 1_555 yes
C(10) C(11) C(12) C(13) -1(1) 1_555 1_555 1_555 1_555 yes
C(10) C(15) C(14) C(13) 0(1) 1_555 1_555 1_555 1_555 yes
C(11) C(10) P(2) C(16) -166.9(6) 1_555 1_555 1_555 1_555 yes
C(11) C(10) C(15) C(14) -1(1) 1_555 1_555 1_555 1_555 yes
C(11) C(12) C(13) C(14) 0(1) 1_555 1_555 1_555 1_555 yes
C(12) C(11) C(10) C(15) 2(1) 1_555 1_555 1_555 1_555 yes
C(12) C(13) C(14) C(15) 0(1) 1_555 1_555 1_555 1_555 yes
C(15) C(10) P(2) C(16) 12.6(7) 1_555 1_555 1_555 1_555 yes
C(16) C(17) C(18) C(19) 0(1) 1_555 1_555 1_555 1_555 yes
C(16) C(21) C(20) C(19) 0(1) 1_555 1_555 1_555 1_555 yes
C(17) C(16) C(21) C(20) -2(1) 1_555 1_555 1_555 1_555 yes
C(17) C(18) C(19) C(20) -2(1) 1_555 1_555 1_555 1_555 yes
C(18) C(17) C(16) C(21) 2(1) 1_555 1_555 1_555 1_555 yes
C(18) C(19) C(20) C(21) 2(1) 1_555 1_555 1_555 1_555 yes
C(22) C(23) C(24) C(25) -4(1) 1_555 1_555 1_555 1_555 yes
C(22) C(23) C(28) C(29) 30(1) 1_555 1_555 1_555 1_555 yes
C(22) C(23) C(28) C(30) -92.5(9) 1_555 1_555 1_555 1_555 yes
C(22) C(23) C(28) C(31) 149.7(8) 1_555 1_555 1_555 1_555 yes
C(22) C(27) C(26) C(25) 3(1) 1_555 1_555 1_555 1_555 yes
C(22) C(27) C(32) C(33) -175.7(8) 1_555 1_555 1_555 1_555 yes
C(22) C(27) C(32) C(34) -57.7(10) 1_555 1_555 1_555 1_555 yes
C(22) C(27) C(32) C(35) 66(1) 1_555 1_555 1_555 1_555 yes
C(23) C(22) C(27) C(26) -12(1) 1_555 1_555 1_555 1_555 yes
C(23) C(22) C(27) C(32) 163.8(7) 1_555 1_555 1_555 1_555 yes
C(23) C(24) C(25) C(26) -3(1) 1_555 1_555 1_555 1_555 yes
C(23) C(24) C(25) C(36) 175.1(8) 1_555 1_555 1_555 1_555 yes
C(24) C(23) C(22) C(27) 12(1) 1_555 1_555 1_555 1_555 yes
C(24) C(23) C(28) C(29) -149.1(8) 1_555 1_555 1_555 1_555 yes
C(24) C(23) C(28) C(30) 87.9(9) 1_555 1_555 1_555 1_555 yes
C(24) C(23) C(28) C(31) -29(1) 1_555 1_555 1_555 1_555 yes
C(24) C(25) C(26) C(27) 3(1) 1_555 1_555 1_555 1_555 yes
C(24) C(25) C(36) C(37) -87(1) 1_555 1_555 1_555 1_555 yes
C(24) C(25) C(36) C(37B) -12(1) 1_555 1_555 1_555 1_555 yes
C(24) C(25) C(36) C(38) 24(1) 1_555 1_555 1_555 1_555 yes
C(24) C(25) C(36) C(38B) 84(1) 1_555 1_555 1_555 1_555 yes
C(24) C(25) C(36) C(39) 136(1) 1_555 1_555 1_555 1_555 yes
C(24) C(25) C(36) C(39B) -177(1) 1_555 1_555 1_555 1_555 yes
C(25) C(24) C(23) C(28) 175.1(8) 1_555 1_555 1_555 1_555 yes
C(25) C(26) C(27) C(32) -172.0(8) 1_555 1_555 1_555 1_555 yes
C(25) C(36) C(37) C(37B) 110(1) 1_555 1_555 1_555 1_555 yes
C(25) C(36) C(37B) C(37) -97(1) 1_555 1_555 1_555 1_555 yes
C(25) C(36) C(37B) C(38) 93(2) 1_555 1_555 1_555 1_555 yes
C(25) C(36) C(38) C(37B) -101(2) 1_555 1_555 1_555 1_555 yes
C(25) C(36) C(38) C(38B) 92(1) 1_555 1_555 1_555 1_555 yes
C(25) C(36) C(38B) C(38) -107(1) 1_555 1_555 1_555 1_555 yes
C(25) C(36) C(38B) C(39) 105(1) 1_555 1_555 1_555 1_555 yes
C(25) C(36) C(39) C(38B) -90(1) 1_555 1_555 1_555 1_555 yes
C(25) C(36) C(39) C(39B) 106(1) 1_555 1_555 1_555 1_555 yes
C(25) C(36) C(39B) C(39) -92(1) 1_555 1_555 1_555 1_555 yes
C(26) C(25) C(36) C(37) 90(1) 1_555 1_555 1_555 1_555 yes
C(26) C(25) C(36) C(37B) 165(1) 1_555 1_555 1_555 1_555 yes
C(26) C(25) C(36) C(38) -156(1) 1_555 1_555 1_555 1_555 yes
C(26) C(25) C(36) C(38B) -96(1) 1_555 1_555 1_555 1_555 yes
C(26) C(25) C(36) C(39) -44(1) 1_555 1_555 1_555 1_555 yes
C(26) C(25) C(36) C(39B) 1(1) 1_555 1_555 1_555 1_555 yes
C(26) C(27) C(32) C(33) 0(1) 1_555 1_555 1_555 1_555 yes
C(26) C(27) C(32) C(34) 118.2(8) 1_555 1_555 1_555 1_555 yes
C(26) C(27) C(32) C(35) -118.0(8) 1_555 1_555 1_555 1_555 yes
C(27) C(22) C(23) C(28) -167.3(7) 1_555 1_555 1_555 1_555 yes
C(27) C(26) C(25) C(36) -174.9(8) 1_555 1_555 1_555 1_555 yes
C(36) C(37) C(37B) C(38) 13(3) 1_555 1_555 1_555 1_555 yes
C(36) C(37B) C(38) C(38B) 18(4) 1_555 1_555 1_555 1_555 yes
C(36) C(38) C(37B) C(37) -11(2) 1_555 1_555 1_555 1_555 yes
C(36) C(38) C(38B) C(39) 29(2) 1_555 1_555 1_555 1_555 yes
C(36) C(38B) C(38) C(37B) -19(4) 1_555 1_555 1_555 1_555 yes
C(36) C(38B) C(39) C(39B) 22(3) 1_555 1_555 1_555 1_555 yes
C(36) C(39) C(38B) C(38) -28(2) 1_555 1_555 1_555 1_555 yes
C(36) C(39B) C(39) C(38B) -22(3) 1_555 1_555 1_555 1_555 yes
C(37) C(36) C(37B) C(38) -169(2) 1_555 1_555 1_555 1_555 yes
C(37) C(36) C(38) C(37B) 10(2) 1_555 1_555 1_555 1_555 yes
C(37) C(36) C(38) C(38B) -155(1) 1_555 1_555 1_555 1_555 yes
C(37) C(36) C(38B) C(38) 57(3) 1_555 1_555 1_555 1_555 yes
C(37) C(36) C(38B) C(39) -90(3) 1_555 1_555 1_555 1_555 yes
C(37) C(36) C(39) C(38B) 144(2) 1_555 1_555 1_555 1_555 yes
C(37) C(36) C(39) C(39B) -18(2) 1_555 1_555 1_555 1_555 yes
C(37) C(36) C(39B) C(39) 164(2) 1_555 1_555 1_555 1_555 yes
C(37) C(37B) C(36) C(38) 169(2) 1_555 1_555 1_555 1_555 yes
C(37) C(37B) C(36) C(38B) 157(1) 1_555 1_555 1_555 1_555 yes
C(37) C(37B) C(36) C(39) 119(1) 1_555 1_555 1_555 1_555 yes
C(37) C(37B) C(36) C(39B) 65(2) 1_555 1_555 1_555 1_555 yes
C(37) C(37B) C(38) C(38B) 7(6) 1_555 1_555 1_555 1_555 yes
C(37B) C(36) C(38) C(38B) -166(3) 1_555 1_555 1_555 1_555 yes
C(37B) C(36) C(38B) C(38) 7(1) 1_555 1_555 1_555 1_555 yes
C(37B) C(36) C(38B) C(39) -139(2) 1_555 1_555 1_555 1_555 yes
C(37B) C(36) C(39) C(38B) 53(2) 1_555 1_555 1_555 1_555 yes
C(37B) C(36) C(39) C(39B) -109(2) 1_555 1_555 1_555 1_555 yes
C(37B) C(36) C(39B) C(39) 105(2) 1_555 1_555 1_555 1_555 yes
C(37B) C(37) C(36) C(38) -6(1) 1_555 1_555 1_555 1_555 yes
C(37B) C(37) C(36) C(38B) -53(3) 1_555 1_555 1_555 1_555 yes
C(37B) C(37) C(36) C(39) -121(1) 1_555 1_555 1_555 1_555 yes
C(37B) C(37) C(36) C(39B) -134(1) 1_555 1_555 1_555 1_555 yes
C(37B) C(38) C(36) C(38B) 166(3) 1_555 1_555 1_555 1_555 yes
C(37B) C(38) C(36) C(39) 141(2) 1_555 1_555 1_555 1_555 yes
C(37B) C(38) C(36) C(39B) 104(2) 1_555 1_555 1_555 1_555 yes
C(37B) C(38) C(38B) C(39) 10(5) 1_555 1_555 1_555 1_555 yes
C(38) C(36) C(38B) C(39) -147(2) 1_555 1_555 1_555 1_555 yes
C(38) C(36) C(39) C(38B) 27(2) 1_555 1_555 1_555 1_555 yes
C(38) C(36) C(39) C(39B) -135(1) 1_555 1_555 1_555 1_555 yes
C(38) C(36) C(39B) C(39) 60(2) 1_555 1_555 1_555 1_555 yes
C(38) C(37B) C(36) C(38B) -11(2) 1_555 1_555 1_555 1_555 yes
C(38) C(37B) C(36) C(39) -49(3) 1_555 1_555 1_555 1_555 yes
C(38) C(37B) C(36) C(39B) -104(2) 1_555 1_555 1_555 1_555 yes
C(38) C(38B) C(36) C(39) 147(2) 1_555 1_555 1_555 1_555 yes
C(38) C(38B) C(36) C(39B) 136(1) 1_555 1_555 1_555 1_555 yes
C(38) C(38B) C(39) C(39B) -6(5) 1_555 1_555 1_555 1_555 yes
C(38B) C(36) C(39) C(39B) -163(2) 1_555 1_555 1_555 1_555 yes
C(38B) C(36) C(39B) C(39) 12(2) 1_555 1_555 1_555 1_555 yes
C(38B) C(38) C(36) C(39) -24(1) 1_555 1_555 1_555 1_555 yes
C(38B) C(38) C(36) C(39B) -61(2) 1_555 1_555 1_555 1_555 yes
C(38B) C(39) C(36) C(39B) 163(2) 1_555 1_555 1_555 1_555 yes
C(39) C(38B) C(36) C(39B) -11(1) 1_555 1_555 1_555 1_555 yes
